data_7159625
loop_
_publ_author_name
'Wang, Zhaoxue'
'Tian, Ge'
'Shi, Yuying'
'Liu, Wanxing'
'Xu, Xiangdong'
'Li, Xiaojing'
'Wu, Lingang'
'Xie, Lei'

_publ_section_title
;
 Lewis base-catalyzed cascade [4 + 2]-annulation reaction of
 <i>N</i>-alkoxy acrylamides and acyl isothiocyanates: facile access to
 2-imino-1,3-thiazinone derivatives.
;
_journal_issue 46
_journal_name_full 'Organic &amp; biomolecular chemistry'
_journal_page_first 9200
_journal_page_last 9209
_journal_paper_doi 10.1039/d3ob01440a
_journal_volume 21
_journal_year 2023
_chemical_formula_moiety 'C19 H18 N2 O3 S'
_chemical_formula_sum 'C19 H18 N2 O3 S'
_chemical_formula_weight 354.41
_space_group_crystal_system monoclinic
_space_group_IT_number 15
_space_group_name_Hall '-C 2yc'
_space_group_name_H-M_alt 'C 1 2/c 1'
_atom_sites_solution_hydrogens geom
_atom_sites_solution_primary dual
_audit_creation_date 2023-07-31
_audit_creation_method
;
Olex2 1.5
(compiled 2021.11.18 svn.ra9532c28 for OlexSys, GUI svn.r6429)
;
_audit_update_record
;
2023-09-05 deposited with the CCDC.	2023-10-31 downloaded from the CCDC.
;
_cell_angle_alpha 90
_cell_angle_beta 110.3890(10)
_cell_angle_gamma 90
_cell_formula_units_Z 8
_cell_length_a 32.264(3)
_cell_length_b 6.0091(5)
_cell_length_c 19.0987(17)
_cell_measurement_reflns_used 5324
_cell_measurement_temperature 296.15
_cell_measurement_theta_max 27.364
_cell_measurement_theta_min 2.694
_cell_volume 3470.8(5)
_computing_cell_refinement 'SAINT v8.34A (Bruker, 2013)'
_computing_data_reduction 'SAINT v8.34A (Bruker, 2013)'
_computing_molecular_graphics 'Olex2 1.5 (Dolomanov et al., 2009)'
_computing_publication_material 'Olex2 1.5 (Dolomanov et al., 2009)'
_computing_structure_refinement 'SHELXL 2018/3 (Sheldrick, 2015)'
_computing_structure_solution 'SHELXT 2014/5 (Sheldrick, 2014)'
_diffrn_ambient_temperature 296.15
_diffrn_measured_fraction_theta_full 0.995
_diffrn_measured_fraction_theta_max 0.985
_diffrn_measurement_device_type Bruker
_diffrn_radiation_type MoK\a
_diffrn_radiation_wavelength 0.71073
_diffrn_reflns_av_R_equivalents 0.0153
_diffrn_reflns_av_unetI/netI 0.0183
_diffrn_reflns_Laue_measured_fraction_full 0.995
_diffrn_reflns_Laue_measured_fraction_max 0.985
_diffrn_reflns_limit_h_max 41
_diffrn_reflns_limit_h_min -30
_diffrn_reflns_limit_k_max 7
_diffrn_reflns_limit_k_min -7
_diffrn_reflns_limit_l_max 24
_diffrn_reflns_limit_l_min -24
_diffrn_reflns_number 9891
_diffrn_reflns_point_group_measured_fraction_full 0.995
_diffrn_reflns_point_group_measured_fraction_max 0.985
_diffrn_reflns_theta_full 25.242
_diffrn_reflns_theta_max 27.364
_diffrn_reflns_theta_min 2.857
_diffrn_source_current 30.0
_diffrn_source_power 1.5
_diffrn_source_voltage 50.0
_exptl_absorpt_coefficient_mu 0.207
_exptl_absorpt_correction_T_max 0.7456
_exptl_absorpt_correction_T_min 0.6844
_exptl_absorpt_correction_type multi-scan
_exptl_absorpt_process_details
;
SADABS-2014/5 (Bruker,2014/5) was used for absorption correction.
wR2(int) was 0.1022 before and 0.0293 after correction.
The Ratio of minimum to maximum transmission is 0.9179.
The \l/2 correction factor is 0.00150.
;
_exptl_crystal_colour colourless
_exptl_crystal_colour_primary colourless
_exptl_crystal_density_diffrn 1.356
_exptl_crystal_description block
_exptl_crystal_F_000 1488
_refine_diff_density_max 0.225
_refine_diff_density_min -0.200
_refine_diff_density_rms 0.037
_refine_ls_extinction_method none
_refine_ls_goodness_of_fit_ref 1.032
_refine_ls_hydrogen_treatment constr
_refine_ls_matrix_type full
_refine_ls_number_parameters 227
_refine_ls_number_reflns 3885
_refine_ls_number_restraints 0
_refine_ls_restrained_S_all 1.032
_refine_ls_R_factor_all 0.0407
_refine_ls_R_factor_gt 0.0337
_refine_ls_shift/su_max 0.002
_refine_ls_shift/su_mean 0.000
_refine_ls_structure_factor_coef Fsqd
_refine_ls_weighting_details 'w=1/[\s^2^(Fo^2^)+(0.0401P)^2^+2.1809P] where P=(Fo^2^+2Fc^2^)/3'
_refine_ls_weighting_scheme calc
_refine_ls_wR_factor_gt 0.0831
_refine_ls_wR_factor_ref 0.0876
_reflns_Friedel_coverage 0.000
_reflns_number_gt 3377
_reflns_number_total 3885
_reflns_threshold_expression 'I > 2\s(I)'
_cod_data_source_file d3ob01440a2.cif
_cod_data_source_block 230729xl_0m
_cod_depositor_comments 'Adding full bibliography for 7159625.cif.'
_cod_original_cell_volume 3470.9(5)
_cod_database_code 7159625
_shelx_shelxl_version_number 2018/3
_shelx_space_group_comment
;
The symmetry employed for this shelxl refinement is uniquely defined
by the following loop, which should always be used as a source of
symmetry information in preference to the above space-group names.
They are only intended as comments.
;
_olex2_refinement_description
;
1. Fixed Uiso
 At 1.2 times of:
  All C(H) groups, All C(H,H) groups
 At 1.5 times of:
  All C(H,H,H) groups
2.a Ternary CH refined with riding coordinates:
 C12(H12)
2.b Secondary CH2 refined with riding coordinates:
 C16(H16A,H16B), C19(H19A,H19B)
2.c Aromatic/amide H refined with riding coordinates:
 C2(H2), C5(H5), C7(H7), C9(H9), C10(H10), C11(H11), C13(H13), C15(H15),
 C17(H17), C18(H18)
2.d Idealised Me refined as rotating group:
 C3(H3A,H3B,H3C)
;
_olex2_submission_special_instructions 'No special instructions were received'

loop_
_space_group_symop_operation_xyz
'x, y, z'
'-x, y, -z+1/2'
'x+1/2, y+1/2, z'
'-x+1/2, y+1/2, -z+1/2'
'-x, -y, -z'
'x, -y, z-1/2'
'-x+1/2, -y+1/2, -z'
'x+1/2, -y+1/2, z-1/2'

loop_
_atom_site_label
_atom_site_type_symbol
_atom_site_fract_x
_atom_site_fract_y
_atom_site_fract_z
_atom_site_U_iso_or_equiv
_atom_site_adp_type
_atom_site_occupancy
_atom_site_site_symmetry_order
_atom_site_calc_flag
_atom_site_refinement_flags_posn
_atom_site_refinement_flags_adp
_atom_site_refinement_flags_occupancy
_atom_site_disorder_assembly
_atom_site_disorder_group
S1 S 0.72984(2) -0.04588(6) 0.66799(2) 0.03336(10) Uani 1 1 d . . . . .
O1 O 0.67792(3) 0.36125(15) 0.49842(4) 0.0324(2) Uani 1 1 d . . . . .
O2 O 0.65203(4) -0.1443(2) 0.67361(7) 0.0642(4) Uani 1 1 d . . . . .
O3 O 0.75908(3) 0.50400(17) 0.54093(6) 0.0419(2) Uani 1 1 d . . . . .
N1 N 0.70897(3) 0.28232(19) 0.56483(5) 0.0304(2) Uani 1 1 d . . . . .
N2 N 0.65034(3) 0.14421(19) 0.59226(6) 0.0338(2) Uani 1 1 d . . . . .
C1 C 0.69250(4) 0.1355(2) 0.60524(6) 0.0286(3) Uani 1 1 d . . . . .
C2 C 0.56530(5) 0.5243(3) 0.32329(9) 0.0509(4) Uani 1 1 d . . . . .
H2 H 0.544668 0.418674 0.297055 0.061 Uiso 1 1 calc R U . . .
C3 C 0.81798(5) -0.0893(3) 0.71846(8) 0.0421(3) Uani 1 1 d . . . . .
H3A H 0.818128 -0.021800 0.764093 0.063 Uiso 1 1 calc R U . . .
H3B H 0.846033 -0.065175 0.712703 0.063 Uiso 1 1 calc R U . . .
H3C H 0.812800 -0.246286 0.719998 0.063 Uiso 1 1 calc R U . . .
C4 C 0.58338(4) 0.0308(2) 0.61365(7) 0.0366(3) Uani 1 1 d . . . . .
C5 C 0.56657(5) 0.7285(3) 0.29142(9) 0.0492(4) Uani 1 1 d . . . . .
H5 H 0.546755 0.760939 0.243943 0.059 Uiso 1 1 calc R U . . .
C6 C 0.75208(4) 0.3625(2) 0.58015(7) 0.0309(3) Uani 1 1 d . . . . .
C7 C 0.59720(5) 0.8842(3) 0.32995(9) 0.0477(4) Uani 1 1 d . . . . .
H7 H 0.597942 1.022569 0.308607 0.057 Uiso 1 1 calc R U . . .
C8 C 0.62597(4) 0.6306(2) 0.43300(7) 0.0317(3) Uani 1 1 d . . . . .
C9 C 0.49402(5) 0.0811(4) 0.59084(10) 0.0608(5) Uani 1 1 d . . . . .
H9 H 0.464107 0.097827 0.583207 0.073 Uiso 1 1 calc R U . . .
C10 C 0.62705(5) 0.8359(2) 0.40061(8) 0.0391(3) Uani 1 1 d . . . . .
H10 H 0.647830 0.941662 0.426297 0.047 Uiso 1 1 calc R U . . .
C11 C 0.56128(5) 0.2236(3) 0.58180(9) 0.0473(4) Uani 1 1 d . . . . .
H11 H 0.576337 0.336580 0.567446 0.057 Uiso 1 1 calc R U . . .
C12 C 0.78140(4) 0.0143(2) 0.65262(7) 0.0322(3) Uani 1 1 d . . . . .
H12 H 0.780922 -0.056908 0.606184 0.039 Uiso 1 1 calc R U . . .
C13 C 0.59454(5) 0.4751(3) 0.39420(8) 0.0432(3) Uani 1 1 d . . . . .
H13 H 0.593112 0.337879 0.415778 0.052 Uiso 1 1 calc R U . . .
C14 C 0.63169(5) -0.0013(2) 0.62966(7) 0.0370(3) Uani 1 1 d . . . . .
C15 C 0.51670(6) 0.2488(4) 0.57121(10) 0.0590(5) Uani 1 1 d . . . . .
H15 H 0.502172 0.379843 0.550739 0.071 Uiso 1 1 calc R U . . .
C16 C 0.78687(4) 0.2629(2) 0.64691(7) 0.0349(3) Uani 1 1 d . . . . .
H16A H 0.785584 0.333605 0.691771 0.042 Uiso 1 1 calc R U . . .
H16B H 0.815765 0.293037 0.644023 0.042 Uiso 1 1 calc R U . . .
C17 C 0.51551(6) -0.1109(4) 0.62168(10) 0.0612(5) Uani 1 1 d . . . . .
H17 H 0.499971 -0.224944 0.634377 0.073 Uiso 1 1 calc R U . . .
C18 C 0.56023(5) -0.1369(3) 0.63419(9) 0.0486(4) Uani 1 1 d . . . . .
H18 H 0.574712 -0.266391 0.656294 0.058 Uiso 1 1 calc R U . . .
C19 C 0.65923(5) 0.5748(2) 0.50829(7) 0.0383(3) Uani 1 1 d . . . . .
H19A H 0.682065 0.687914 0.524107 0.046 Uiso 1 1 calc R U . . .
H19B H 0.645058 0.563399 0.545370 0.046 Uiso 1 1 calc R U . . .

loop_
_atom_site_aniso_label
_atom_site_aniso_U_11
_atom_site_aniso_U_22
_atom_site_aniso_U_33
_atom_site_aniso_U_23
_atom_site_aniso_U_13
_atom_site_aniso_U_12
S1 0.03146(17) 0.03524(18) 0.03145(17) 0.00899(13) 0.00853(13) 0.00035(13)
O1 0.0377(5) 0.0333(5) 0.0217(4) 0.0039(3) 0.0045(4) 0.0047(4)
O2 0.0416(6) 0.0713(8) 0.0788(8) 0.0428(7) 0.0198(6) 0.0048(6)
O3 0.0445(5) 0.0399(6) 0.0420(5) 0.0119(4) 0.0161(4) -0.0045(4)
N1 0.0308(5) 0.0348(6) 0.0229(5) 0.0067(4) 0.0059(4) 0.0012(4)
N2 0.0302(6) 0.0376(6) 0.0321(5) 0.0046(5) 0.0092(4) -0.0009(5)
C1 0.0328(6) 0.0296(6) 0.0218(5) 0.0004(5) 0.0075(5) -0.0013(5)
C2 0.0360(8) 0.0595(10) 0.0479(9) -0.0036(8) 0.0031(7) -0.0094(7)
C3 0.0355(7) 0.0428(8) 0.0434(8) 0.0068(6) 0.0077(6) 0.0051(6)
C4 0.0343(7) 0.0459(8) 0.0298(6) -0.0039(6) 0.0114(5) -0.0053(6)
C5 0.0393(8) 0.0658(11) 0.0365(7) 0.0095(7) 0.0057(6) 0.0146(8)
C6 0.0358(7) 0.0313(6) 0.0270(6) -0.0010(5) 0.0127(5) -0.0022(5)
C7 0.0529(9) 0.0430(8) 0.0465(8) 0.0156(7) 0.0164(7) 0.0106(7)
C8 0.0298(6) 0.0332(7) 0.0319(6) 0.0024(5) 0.0104(5) 0.0027(5)
C9 0.0350(8) 0.1000(16) 0.0491(9) -0.0136(10) 0.0169(7) -0.0023(9)
C10 0.0394(7) 0.0339(7) 0.0425(7) 0.0039(6) 0.0124(6) -0.0013(6)
C11 0.0434(8) 0.0564(10) 0.0450(8) 0.0072(7) 0.0188(7) 0.0047(7)
C12 0.0320(6) 0.0366(7) 0.0281(6) -0.0007(5) 0.0107(5) 0.0005(5)
C13 0.0425(8) 0.0384(8) 0.0439(8) 0.0056(6) 0.0089(6) -0.0061(6)
C14 0.0349(7) 0.0406(8) 0.0335(7) 0.0040(6) 0.0095(5) -0.0034(6)
C15 0.0474(9) 0.0803(13) 0.0512(9) 0.0057(9) 0.0194(8) 0.0173(9)
C16 0.0314(6) 0.0395(7) 0.0315(6) 0.0025(5) 0.0080(5) -0.0054(6)
C17 0.0471(9) 0.0783(13) 0.0652(11) -0.0131(10) 0.0282(9) -0.0240(9)
C18 0.0451(8) 0.0508(9) 0.0517(9) -0.0034(7) 0.0190(7) -0.0119(7)
C19 0.0452(8) 0.0331(7) 0.0317(7) -0.0004(5) 0.0074(6) 0.0064(6)

loop_
_atom_type_symbol
_atom_type_description
_atom_type_scat_dispersion_real
_atom_type_scat_dispersion_imag
_atom_type_scat_source
C C 0.0033 0.0016 'International Tables Vol C Tables 4.2.6.8 and 6.1.1.4'
H H 0.0000 0.0000 'International Tables Vol C Tables 4.2.6.8 and 6.1.1.4'
N N 0.0061 0.0033 'International Tables Vol C Tables 4.2.6.8 and 6.1.1.4'
O O 0.0106 0.0060 'International Tables Vol C Tables 4.2.6.8 and 6.1.1.4'
S S 0.1246 0.1234 'International Tables Vol C Tables 4.2.6.8 and 6.1.1.4'

loop_
_geom_angle_atom_site_label_1
_geom_angle_atom_site_label_2
_geom_angle_atom_site_label_3
_geom_angle
_geom_angle_site_symmetry_1
_geom_angle_site_symmetry_3
_geom_angle_publ_flag
C1 S1 C12 102.42(6) . . ?
N1 O1 C19 112.31(9) . . ?
O1 N1 C6 114.71(9) . . ?
C1 N1 O1 115.24(10) . . ?
C1 N1 C6 130.04(10) . . ?
C1 N2 C14 119.29(11) . . ?
N1 C1 S1 117.94(9) . . ?
N2 C1 S1 125.56(10) . . ?
N2 C1 N1 116.49(11) . . ?
C5 C2 H2 119.8 . . ?
C5 C2 C13 120.49(15) . . ?
C13 C2 H2 119.8 . . ?
H3A C3 H3B 109.5 . . ?
H3A C3 H3C 109.5 . . ?
H3B C3 H3C 109.5 . . ?
C12 C3 H3A 109.5 . . ?
C12 C3 H3B 109.5 . . ?
C12 C3 H3C 109.5 . . ?
C11 C4 C14 122.63(13) . . ?
C11 C4 C18 119.03(14) . . ?
C18 C4 C14 118.30(14) . . ?
C2 C5 H5 120.1 . . ?
C7 C5 C2 119.79(14) . . ?
C7 C5 H5 120.1 . . ?
O3 C6 N1 119.94(12) . . ?
O3 C6 C16 124.29(12) . . ?
N1 C6 C16 115.76(11) . . ?
C5 C7 H7 119.9 . . ?
C5 C7 C10 120.29(14) . . ?
C10 C7 H7 119.9 . . ?
C10 C8 C13 119.23(12) . . ?
C10 C8 C19 120.36(12) . . ?
C13 C8 C19 120.39(12) . . ?
C15 C9 H9 120.1 . . ?
C17 C9 H9 120.1 . . ?
C17 C9 C15 119.88(15) . . ?
C7 C10 H10 119.9 . . ?
C8 C10 C7 120.21(14) . . ?
C8 C10 H10 119.9 . . ?
C4 C11 H11 119.9 . . ?
C4 C11 C15 120.24(16) . . ?
C15 C11 H11 119.9 . . ?
S1 C12 H12 109.4 . . ?
C3 C12 S1 105.88(9) . . ?
C3 C12 H12 109.4 . . ?
C16 C12 S1 110.08(9) . . ?
C16 C12 C3 112.74(11) . . ?
C16 C12 H12 109.4 . . ?
C2 C13 C8 119.98(14) . . ?
C2 C13 H13 120.0 . . ?
C8 C13 H13 120.0 . . ?
O2 C14 N2 124.79(13) . . ?
O2 C14 C4 120.30(13) . . ?
N2 C14 C4 114.89(12) . . ?
C9 C15 C11 120.25(18) . . ?
C9 C15 H15 119.9 . . ?
C11 C15 H15 119.9 . . ?
C6 C16 C12 112.58(11) . . ?
C6 C16 H16A 109.1 . . ?
C6 C16 H16B 109.1 . . ?
C12 C16 H16A 109.1 . . ?
C12 C16 H16B 109.1 . . ?
H16A C16 H16B 107.8 . . ?
C9 C17 H17 119.7 . . ?
C9 C17 C18 120.64(17) . . ?
C18 C17 H17 119.7 . . ?
C4 C18 H18 120.0 . . ?
C17 C18 C4 119.94(17) . . ?
C17 C18 H18 120.0 . . ?
O1 C19 C8 105.22(10) . . ?
O1 C19 H19A 110.7 . . ?
O1 C19 H19B 110.7 . . ?
C8 C19 H19A 110.7 . . ?
C8 C19 H19B 110.7 . . ?
H19A C19 H19B 108.8 . . ?

loop_
_geom_bond_atom_site_label_1
_geom_bond_atom_site_label_2
_geom_bond_distance
_geom_bond_site_symmetry_2
_geom_bond_publ_flag
S1 C1 1.7524(13) . ?
S1 C12 1.8234(13) . ?
O1 N1 1.3970(12) . ?
O1 C19 1.4579(16) . ?
O2 C14 1.2203(17) . ?
O3 C6 1.2055(15) . ?
N1 C1 1.3935(16) . ?
N1 C6 1.4033(16) . ?
N2 C1 1.2960(16) . ?
N2 C14 1.3914(17) . ?
C2 H2 0.9300 . ?
C2 C5 1.377(2) . ?
C2 C13 1.386(2) . ?
C3 H3A 0.9600 . ?
C3 H3B 0.9600 . ?
C3 H3C 0.9600 . ?
C3 C12 1.5256(18) . ?
C4 C11 1.385(2) . ?
C4 C14 1.4928(19) . ?
C4 C18 1.390(2) . ?
C5 H5 0.9300 . ?
C5 C7 1.373(2) . ?
C6 C16 1.4987(18) . ?
C7 H7 0.9300 . ?
C7 C10 1.388(2) . ?
C8 C10 1.3858(19) . ?
C8 C13 1.388(2) . ?
C8 C19 1.5022(18) . ?
C9 H9 0.9300 . ?
C9 C15 1.372(3) . ?
C9 C17 1.369(3) . ?
C10 H10 0.9300 . ?
C11 H11 0.9300 . ?
C11 C15 1.389(2) . ?
C12 H12 0.9800 . ?
C12 C16 1.513(2) . ?
C13 H13 0.9300 . ?
C15 H15 0.9300 . ?
C16 H16A 0.9700 . ?
C16 H16B 0.9700 . ?
C17 H17 0.9300 . ?
C17 C18 1.387(2) . ?
C18 H18 0.9300 . ?
C19 H19A 0.9700 . ?
C19 H19B 0.9700 . ?

loop_
_geom_torsion_atom_site_label_1
_geom_torsion_atom_site_label_2
_geom_torsion_atom_site_label_3
_geom_torsion_atom_site_label_4
_geom_torsion
_geom_torsion_site_symmetry_1
_geom_torsion_site_symmetry_2
_geom_torsion_site_symmetry_3
_geom_torsion_site_symmetry_4
_geom_torsion_publ_flag
S1 C12 C16 C6 -64.71(12) . . . . ?
O1 N1 C1 S1 157.28(8) . . . . ?
O1 N1 C1 N2 -22.04(16) . . . . ?
O1 N1 C6 O3 6.55(17) . . . . ?
O1 N1 C6 C16 -174.07(10) . . . . ?
O3 C6 C16 C12 -139.15(13) . . . . ?
N1 O1 C19 C8 -178.32(10) . . . . ?
N1 C6 C16 C12 41.50(16) . . . . ?
C1 S1 C12 C3 165.39(9) . . . . ?
C1 S1 C12 C16 43.27(10) . . . . ?
C1 N1 C6 O3 -173.95(13) . . . . ?
C1 N1 C6 C16 5.44(19) . . . . ?
C1 N2 C14 O2 -1.9(2) . . . . ?
C1 N2 C14 C4 176.90(12) . . . . ?
C2 C5 C7 C10 0.5(2) . . . . ?
C3 C12 C16 C6 177.33(11) . . . . ?
C4 C11 C15 C9 -1.3(3) . . . . ?
C5 C2 C13 C8 -1.3(2) . . . . ?
C5 C7 C10 C8 -0.4(2) . . . . ?
C6 N1 C1 S1 -22.23(18) . . . . ?
C6 N1 C1 N2 158.46(13) . . . . ?
C9 C17 C18 C4 -1.6(3) . . . . ?
C10 C8 C13 C2 1.3(2) . . . . ?
C10 C8 C19 O1 -128.42(13) . . . . ?
C11 C4 C14 O2 161.60(15) . . . . ?
C11 C4 C14 N2 -17.3(2) . . . . ?
C11 C4 C18 C17 0.9(2) . . . . ?
C12 S1 C1 N1 -3.84(11) . . . . ?
C12 S1 C1 N2 175.41(11) . . . . ?
C13 C2 C5 C7 0.4(3) . . . . ?
C13 C8 C10 C7 -0.5(2) . . . . ?
C13 C8 C19 O1 49.87(16) . . . . ?
C14 N2 C1 S1 -0.61(18) . . . . ?
C14 N2 C1 N1 178.65(11) . . . . ?
C14 C4 C11 C15 -177.07(14) . . . . ?
C14 C4 C18 C17 178.60(14) . . . . ?
C15 C9 C17 C18 0.8(3) . . . . ?
C17 C9 C15 C11 0.7(3) . . . . ?
C18 C4 C11 C15 0.5(2) . . . . ?
C18 C4 C14 O2 -16.0(2) . . . . ?
C18 C4 C14 N2 165.16(13) . . . . ?
C19 O1 N1 C1 94.73(13) . . . . ?
C19 O1 N1 C6 -85.69(13) . . . . ?
C19 C8 C10 C7 177.84(13) . . . . ?
C19 C8 C13 C2 -177.02(14) . . . . ?
